data_4085296
loop_
_publ_author_name
'Gulia, Nurbey'
'Pigulski, Bart\/lomiej'
'Szafert, S\/lawomir'

_publ_section_title
;
 Palladium End-Capped Polyynes via Oxidative Addition of 1-Haloalkynes to
 Pd(PPh3)4
;
_journal_issue 4
_journal_name_full Organometallics
_journal_page_first 673
_journal_paper_doi 10.1021/om501105w
_journal_volume 34
_journal_year 2015
_chemical_formula_moiety 'C45 H34 Br N P2 Pd, C7 H8 '
_chemical_formula_sum 'C52 H42 Br N P2 Pd'
_chemical_formula_weight 929.11
_chemical_name_systematic
;
bromo((4-cyanophenyl)ethynyl)bis(triphenylphosphine)palladium
;
_space_group_crystal_system triclinic
_space_group_IT_number 2
_space_group_name_Hall '-P 1'
_space_group_name_H-M_alt 'P -1'
_symmetry_space_group_name_Hall '-P 1'
_symmetry_space_group_name_H-M 'P -1'
_atom_sites_solution_hydrogens geom
_audit_creation_method SHELXL-2013
_cell_angle_alpha 88.16(3)
_cell_angle_beta 82.35(3)
_cell_angle_gamma 71.64(4)
_cell_formula_units_Z 2
_cell_length_a 9.566(5)
_cell_length_b 10.470(5)
_cell_length_c 22.720(10)
_cell_measurement_reflns_used 8723
_cell_measurement_temperature 100(2)
_cell_measurement_theta_max 32.4985
_cell_measurement_theta_min 2.9447
_cell_volume 2140.4(19)
_computing_cell_refinement
;
CrysAlis RED, Oxford Diffraction Ltd.,
Version 1.171.33.66 (release 28-04-2010 CrysAlis171 .NET)
(compiled Apr 28 2010,14:27:37)
;
_computing_data_collection
;
CrysAlis CCD, Oxford Diffraction Ltd.,
Version 1.171.33.66 (release 28-04-2010 CrysAlis171 .NET)
(compiled Apr 28 2010,14:27:37)
;
_computing_data_reduction
;
CrysAlis RED, Oxford Diffraction Ltd.,
Version 1.171.33.66 (release 28-04-2010 CrysAlis171 .NET)
(compiled Apr 28 2010,14:27:37)
;
_computing_structure_refinement 'SHELXL-2013 (Sheldrick, 2013)'
_computing_structure_solution 'SHELXS-2013 (Sheldrick, 2013)'
_diffrn_ambient_temperature 100(2)
_diffrn_detector_area_resol_mean 8.3359
_diffrn_measured_fraction_theta_full 0.998
_diffrn_measured_fraction_theta_max 0.921
_diffrn_measurement_device_type 'Xcalibur, Sapphire2, large Be window'
_diffrn_measurement_method '\w scans'
_diffrn_radiation_type MoK\a
_diffrn_radiation_wavelength 0.71073
_diffrn_reflns_av_R_equivalents 0.0612
_diffrn_reflns_av_unetI/netI 0.1056
_diffrn_reflns_Laue_measured_fraction_full 0.998
_diffrn_reflns_Laue_measured_fraction_max 0.921
_diffrn_reflns_limit_h_max 12
_diffrn_reflns_limit_h_min -13
_diffrn_reflns_limit_k_max 13
_diffrn_reflns_limit_k_min -14
_diffrn_reflns_limit_l_max 31
_diffrn_reflns_limit_l_min -30
_diffrn_reflns_number 29586
_diffrn_reflns_point_group_measured_fraction_full 0.998
_diffrn_reflns_point_group_measured_fraction_max 0.921
_diffrn_reflns_theta_full 26.000
_diffrn_reflns_theta_max 29.998
_diffrn_reflns_theta_min 2.950
_diffrn_source 'Enhance (Mo) X-ray Source'
_exptl_absorpt_coefficient_mu 1.479
_exptl_absorpt_correction_T_max 0.935
_exptl_absorpt_correction_T_min 0.845
_exptl_absorpt_correction_type analytical
_exptl_absorpt_process_details
;
CrysAlis RED, Oxford Diffraction Ltd.,
Version 1.171.33.66 (release 28-04-2010 CrysAlis171 .NET)
(compiled Apr 28 2010,14:27:37)
Analytical numeric absorption correction using a multifaceted crystal
            model based on expressions derived by R.C. Clark & J.S. Reid.
(Clark, R. C. & Reid, J. S. (1995). Acta Cryst. A51, 887-897)
;
_exptl_crystal_colour yellow
_exptl_crystal_density_diffrn 1.442
_exptl_crystal_description block
_exptl_crystal_F_000 944
_exptl_crystal_size_max 0.1924
_exptl_crystal_size_mid 0.1500
_exptl_crystal_size_min 0.0503
_refine_diff_density_max 0.602
_refine_diff_density_min -0.511
_refine_diff_density_rms 0.092
_refine_ls_extinction_method none
_refine_ls_goodness_of_fit_ref 0.825
_refine_ls_hydrogen_treatment constr
_refine_ls_matrix_type full
_refine_ls_number_parameters 520
_refine_ls_number_reflns 11492
_refine_ls_number_restraints 0
_refine_ls_restrained_S_all 0.825
_refine_ls_R_factor_all 0.0848
_refine_ls_R_factor_gt 0.0403
_refine_ls_shift/su_max 0.001
_refine_ls_shift/su_mean 0.000
_refine_ls_structure_factor_coef Fsqd
_refine_ls_weighting_details 'w=1/[\s^2^(Fo^2^)+(0.0240P)^2^] where P=(Fo^2^+2Fc^2^)/3'
_refine_ls_weighting_scheme calc
_refine_ls_wR_factor_gt 0.0619
_refine_ls_wR_factor_ref 0.0676
_reflns_Friedel_coverage 0.000
_reflns_number_gt 7026
_reflns_number_total 11492
_reflns_threshold_expression 'I > 2\s(I)'
_cod_data_source_file om501105w_si_001.cif
_cod_data_source_block n199abs
_cod_depositor_comments 'Adding full bibliography for 4085296--4085300.cif.'
_cod_database_code 4085296
_shelx_space_group_comment
;
The symmetry employed for this shelxl refinement is uniquely defined
by the following loop, which should always be used as a source of
symmetry information in preference to the above space-group names.
They are only intended as comments.
;
_shelxl_version_number 2013-4

loop_
_space_group_symop_operation_xyz
'x, y, z'
'-x, -y, -z'

loop_
_atom_site_label
_atom_site_type_symbol
_atom_site_fract_x
_atom_site_fract_y
_atom_site_fract_z
_atom_site_U_iso_or_equiv
_atom_site_adp_type
_atom_site_occupancy
_atom_site_site_symmetry_order
_atom_site_calc_flag
_atom_site_refinement_flags_posn
_atom_site_refinement_flags_adp
_atom_site_refinement_flags_occupancy
_atom_site_disorder_assembly
_atom_site_disorder_group
Pd1 Pd 0.62749(2) 0.47010(2) 0.18617(2) 0.01617(6) Uani 1 1 d . . . . .
Br1 Br 0.74946(3) 0.56615(3) 0.10226(2) 0.02477(11) Uani 0.9403(10) 1 d . . P . .
P1 P 0.42077(7) 0.66228(6) 0.19109(3) 0.01659(16) Uani 1 1 d . . . . .
P2 P 0.82886(7) 0.27270(6) 0.18474(3) 0.01694(16) Uani 1 1 d . . . . .
N1 N 0.2243(3) 0.1437(3) 0.56755(14) 0.0493(8) Uani 1 1 d . . . A 1
C1 C 0.5348(4) 0.4005(4) 0.25523(17) 0.0269(9) Uani 1 1 d . . . A 1
C2 C 0.4793(4) 0.3606(3) 0.30286(18) 0.0266(8) Uani 1 1 d . . . A 1
C3 C 0.4249(3) 0.3146(3) 0.35732(13) 0.0216(6) Uani 1 1 d . . . A 1
C4 C 0.2746(3) 0.3379(3) 0.37467(14) 0.0285(7) Uani 1 1 d . . . A 1
H4 H 0.2053 0.3846 0.3489 0.034 Uiso 1 1 calc R U . A 1
C5 C 0.2237(3) 0.2943(3) 0.42893(14) 0.0302(7) Uani 1 1 d . . . A 1
H5 H 0.1202 0.3123 0.4405 0.036 Uiso 1 1 calc R U . A 1
C6 C 0.3242(3) 0.2243(3) 0.46658(14) 0.0267(7) Uani 1 1 d . . . A 1
C7 C 0.4754(3) 0.1981(3) 0.44972(13) 0.0266(7) Uani 1 1 d . . . A 1
H7 H 0.5443 0.1492 0.4752 0.032 Uiso 1 1 calc R U . A 1
C8 C 0.5256(3) 0.2434(3) 0.39561(13) 0.0256(7) Uani 1 1 d . . . A 1
H8 H 0.6291 0.2262 0.3843 0.031 Uiso 1 1 calc R U . A 1
C9 C 0.2693(3) 0.1791(3) 0.52303(15) 0.0319(7) Uani 1 1 d . . . A 1
Br2 Br 0.4986(16) 0.3773(14) 0.2729(6) 0.068(5) Uiso 0.0597(10) 1 d . . P A 2
C10 C 0.3736(3) 0.7198(3) 0.11801(12) 0.0188(6) Uani 1 1 d . . . . .
C11 C 0.3756(3) 0.6245(3) 0.07638(13) 0.0259(7) Uani 1 1 d . . . . .
H11 H 0.4073 0.5317 0.0860 0.031 Uiso 1 1 calc R U . . .
C12 C 0.3321(3) 0.6628(3) 0.02112(14) 0.0297(7) Uani 1 1 d . . . . .
H12 H 0.3315 0.5970 -0.0066 0.036 Uiso 1 1 calc R U . . .
C13 C 0.2894(3) 0.7973(3) 0.00643(14) 0.0322(8) Uani 1 1 d . . . . .
H13 H 0.2596 0.8240 -0.0315 0.039 Uiso 1 1 calc R U . . .
C14 C 0.2899(3) 0.8928(3) 0.04646(14) 0.0304(7) Uani 1 1 d . . . . .
H14 H 0.2627 0.9850 0.0357 0.036 Uiso 1 1 calc R U . . .
C15 C 0.3297(3) 0.8553(3) 0.10218(13) 0.0235(7) Uani 1 1 d . . . . .
H15 H 0.3272 0.9221 0.1300 0.028 Uiso 1 1 calc R U . . .
C16 C 0.4546(3) 0.7988(2) 0.22799(12) 0.0191(6) Uani 1 1 d . . . . .
C17 C 0.5982(3) 0.7869(3) 0.23851(13) 0.0237(6) Uani 1 1 d . . . . .
H17 H 0.6767 0.7064 0.2273 0.028 Uiso 1 1 calc R U . . .
C18 C 0.6276(3) 0.8905(3) 0.26499(14) 0.0294(7) Uani 1 1 d . . . . .
H18 H 0.7261 0.8808 0.2720 0.035 Uiso 1 1 calc R U . . .
C19 C 0.5158(4) 1.0079(3) 0.28139(15) 0.0355(8) Uani 1 1 d . . . . .
H19 H 0.5371 1.0796 0.2991 0.043 Uiso 1 1 calc R U . . .
C20 C 0.3720(4) 1.0209(3) 0.27192(14) 0.0337(8) Uani 1 1 d . . . . .
H20 H 0.2943 1.1015 0.2837 0.040 Uiso 1 1 calc R U . . .
C21 C 0.3400(3) 0.9182(3) 0.24551(13) 0.0258(7) Uani 1 1 d . . . . .
H21 H 0.2409 0.9282 0.2392 0.031 Uiso 1 1 calc R U . . .
C22 C 0.2442(3) 0.6545(3) 0.23061(13) 0.0199(6) Uani 1 1 d . . . . .
C23 C 0.2158(3) 0.6695(3) 0.29206(13) 0.0234(7) Uani 1 1 d . . . . .
H23 H 0.2886 0.6831 0.3136 0.028 Uiso 1 1 calc R U . . .
C24 C 0.0811(3) 0.6646(3) 0.32198(14) 0.0286(7) Uani 1 1 d . . . . .
H24 H 0.0618 0.6759 0.3639 0.034 Uiso 1 1 calc R U . . .
C25 C -0.0246(3) 0.6435(3) 0.29145(15) 0.0331(8) Uani 1 1 d . . . . .
H25 H -0.1171 0.6419 0.3121 0.040 Uiso 1 1 calc R U . . .
C26 C 0.0044(3) 0.6245(3) 0.23060(16) 0.0361(8) Uani 1 1 d . . . . .
H26 H -0.0668 0.6063 0.2096 0.043 Uiso 1 1 calc R U . . .
C27 C 0.1374(3) 0.6319(3) 0.20007(14) 0.0290(7) Uani 1 1 d . . . . .
H27 H 0.1555 0.6214 0.1581 0.035 Uiso 1 1 calc R U . . .
C28 C 1.0045(3) 0.2766(3) 0.14293(13) 0.0226(7) Uani 1 1 d . . . . .
C29 C 1.1190(3) 0.2900(3) 0.17094(16) 0.0355(8) Uani 1 1 d . . . . .
H29 H 1.1107 0.2905 0.2131 0.043 Uiso 1 1 calc R U . . .
C30 C 1.2467(3) 0.3029(3) 0.1371(2) 0.0494(10) Uani 1 1 d . . . . .
H30 H 1.3249 0.3132 0.1563 0.059 Uiso 1 1 calc R U . . .
C31 C 1.2600(4) 0.3008(3) 0.07626(19) 0.0479(11) Uani 1 1 d . . . . .
H31 H 1.3479 0.3084 0.0536 0.058 Uiso 1 1 calc R U . . .
C32 C 1.1473(4) 0.2877(3) 0.04801(17) 0.0405(9) Uani 1 1 d . . . . .
H32 H 1.1569 0.2868 0.0059 0.049 Uiso 1 1 calc R U . . .
C33 C 1.0198(3) 0.2758(3) 0.08078(15) 0.0303(8) Uani 1 1 d . . . . .
H33 H 0.9417 0.2671 0.0610 0.036 Uiso 1 1 calc R U . . .
C34 C 0.7890(3) 0.1343(2) 0.15251(12) 0.0195(6) Uani 1 1 d . . . . .
C35 C 0.9018(3) 0.0191(3) 0.12855(14) 0.0272(7) Uani 1 1 d . . . . .
H35 H 1.0031 0.0119 0.1291 0.033 Uiso 1 1 calc R U . . .
C36 C 0.8652(4) -0.0834(3) 0.10418(15) 0.0343(8) Uani 1 1 d . . . . .
H36 H 0.9416 -0.1614 0.0884 0.041 Uiso 1 1 calc R U . . .
C37 C 0.7189(4) -0.0733(3) 0.10257(14) 0.0332(8) Uani 1 1 d . . . . .
H37 H 0.6950 -0.1440 0.0853 0.040 Uiso 1 1 calc R U . . .
C38 C 0.6068(4) 0.0387(3) 0.12579(14) 0.0334(8) Uani 1 1 d . . . . .
H38 H 0.5059 0.0455 0.1245 0.040 Uiso 1 1 calc R U . . .
C39 C 0.6426(3) 0.1418(3) 0.15108(13) 0.0251(7) Uani 1 1 d . . . . .
H39 H 0.5653 0.2184 0.1676 0.030 Uiso 1 1 calc R U . . .
C40 C 0.8759(3) 0.2195(3) 0.25846(12) 0.0185(6) Uani 1 1 d . . . . .
C41 C 0.9141(3) 0.0856(3) 0.27653(13) 0.0225(7) Uani 1 1 d . . . . .
H41 H 0.9167 0.0170 0.2496 0.027 Uiso 1 1 calc R U . . .
C42 C 0.9482(3) 0.0523(3) 0.33345(14) 0.0281(7) Uani 1 1 d . . . . .
H42 H 0.9715 -0.0387 0.3459 0.034 Uiso 1 1 calc R U . . .
C43 C 0.9483(3) 0.1507(3) 0.37219(15) 0.0322(8) Uani 1 1 d . . . . .
H43 H 0.9736 0.1274 0.4110 0.039 Uiso 1 1 calc R U . . .
C44 C 0.9116(3) 0.2837(3) 0.35445(15) 0.0310(7) Uani 1 1 d . . . . .
H44 H 0.9121 0.3518 0.3810 0.037 Uiso 1 1 calc R U . . .
C45 C 0.8747(3) 0.3169(3) 0.29851(14) 0.0255(7) Uani 1 1 d . . . . .
H45 H 0.8477 0.4085 0.2869 0.031 Uiso 1 1 calc R U . . .
C46 C 0.4528(3) 0.6665(3) 0.41826(14) 0.0282(7) Uani 1 1 d . . . . .
C47 C 0.4097(4) 0.8024(3) 0.40438(15) 0.0339(8) Uani 1 1 d . . . . .
H47 H 0.4790 0.8389 0.3819 0.041 Uiso 1 1 calc R U . . .
C48 C 0.2676(4) 0.8851(3) 0.42287(16) 0.0412(9) Uani 1 1 d . . . . .
H48 H 0.2398 0.9779 0.4133 0.049 Uiso 1 1 calc R U . . .
C49 C 0.1659(4) 0.8333(3) 0.45521(16) 0.0439(9) Uani 1 1 d . . . . .
H49 H 0.0676 0.8898 0.4676 0.053 Uiso 1 1 calc R U . . .
C50 C 0.2078(4) 0.6988(3) 0.46944(15) 0.0420(9) Uani 1 1 d . . . . .
H50 H 0.1381 0.6629 0.4920 0.050 Uiso 1 1 calc R U . . .
C51 C 0.3502(3) 0.6156(3) 0.45123(14) 0.0339(8) Uani 1 1 d . . . . .
H51 H 0.3777 0.5231 0.4614 0.041 Uiso 1 1 calc R U . . .
C52 C 0.6078(3) 0.5763(3) 0.39759(16) 0.0381(8) Uani 1 1 d . . . . .
H52A H 0.6792 0.6241 0.4016 0.046 Uiso 1 1 calc R U . . .
H52B H 0.6149 0.5511 0.3559 0.046 Uiso 1 1 calc R U . . .
H52C H 0.6302 0.4950 0.4219 0.046 Uiso 1 1 calc R U . . .

loop_
_atom_site_aniso_label
_atom_site_aniso_U_11
_atom_site_aniso_U_22
_atom_site_aniso_U_33
_atom_site_aniso_U_23
_atom_site_aniso_U_13
_atom_site_aniso_U_12
Pd1 0.01596(11) 0.01452(10) 0.01577(13) 0.00139(9) -0.00074(9) -0.00224(8)
Br1 0.02578(18) 0.02110(16) 0.0240(2) 0.00415(14) 0.00257(14) -0.00515(12)
P1 0.0167(3) 0.0160(3) 0.0154(4) 0.0004(3) -0.0027(3) -0.0024(3)
P2 0.0162(3) 0.0157(3) 0.0166(4) 0.0011(3) -0.0014(3) -0.0021(3)
N1 0.0487(18) 0.062(2) 0.037(2) 0.0141(16) 0.0022(16) -0.0217(15)
C1 0.0272(19) 0.0243(17) 0.022(2) -0.0010(15) -0.0011(16) 0.0008(14)
C2 0.0257(17) 0.0259(16) 0.025(2) 0.0007(16) 0.0013(16) -0.0049(12)
C3 0.0245(15) 0.0183(13) 0.0206(17) 0.0017(12) -0.0012(13) -0.0055(11)
C4 0.0252(15) 0.0297(15) 0.0281(19) 0.0089(14) -0.0047(14) -0.0053(12)
C5 0.0237(15) 0.0345(16) 0.032(2) 0.0037(15) 0.0019(14) -0.0111(13)
C6 0.0313(16) 0.0274(15) 0.0221(18) 0.0016(13) -0.0019(14) -0.0109(13)
C7 0.0321(16) 0.0260(15) 0.0199(17) 0.0012(13) -0.0074(14) -0.0051(12)
C8 0.0227(15) 0.0290(15) 0.0234(18) -0.0040(13) 0.0000(13) -0.0064(12)
C9 0.0340(18) 0.0367(17) 0.0256(19) 0.0032(15) -0.0032(15) -0.0127(14)
C10 0.0154(13) 0.0223(13) 0.0160(16) -0.0002(12) -0.0018(12) -0.0023(10)
C11 0.0296(16) 0.0238(15) 0.0208(18) 0.0018(13) -0.0056(14) -0.0028(12)
C12 0.0336(17) 0.0391(18) 0.0168(17) -0.0081(14) -0.0052(14) -0.0103(14)
C13 0.0373(18) 0.0433(19) 0.0172(18) 0.0128(15) -0.0113(14) -0.0123(14)
C14 0.0363(17) 0.0294(16) 0.0271(19) 0.0101(15) -0.0101(15) -0.0111(13)
C15 0.0233(15) 0.0234(14) 0.0224(17) 0.0024(13) -0.0056(13) -0.0045(11)
C16 0.0256(15) 0.0180(13) 0.0128(15) 0.0023(12) -0.0052(12) -0.0048(11)
C17 0.0290(15) 0.0202(14) 0.0224(17) -0.0002(13) -0.0071(13) -0.0067(11)
C18 0.0368(17) 0.0291(16) 0.0292(19) 0.0010(14) -0.0118(15) -0.0170(13)
C19 0.061(2) 0.0225(15) 0.028(2) -0.0015(14) -0.0121(17) -0.0165(15)
C20 0.049(2) 0.0186(15) 0.0257(19) -0.0013(14) -0.0017(16) -0.0008(13)
C21 0.0301(16) 0.0198(14) 0.0219(18) -0.0010(13) -0.0025(13) 0.0000(12)
C22 0.0168(13) 0.0189(13) 0.0198(17) 0.0012(12) -0.0011(12) -0.0005(10)
C23 0.0266(15) 0.0243(14) 0.0196(17) 0.0007(13) -0.0055(13) -0.0074(12)
C24 0.0304(16) 0.0266(15) 0.0226(18) -0.0013(13) 0.0081(14) -0.0043(12)
C25 0.0228(15) 0.0386(18) 0.035(2) -0.0003(16) 0.0069(15) -0.0095(13)
C26 0.0214(15) 0.051(2) 0.037(2) -0.0029(17) -0.0032(15) -0.0128(14)
C27 0.0227(15) 0.0427(18) 0.0213(18) -0.0006(15) -0.0024(13) -0.0098(13)
C28 0.0200(14) 0.0188(14) 0.0231(18) 0.0015(13) 0.0038(13) -0.0006(11)
C29 0.0219(16) 0.0384(18) 0.043(2) -0.0010(16) -0.0029(15) -0.0054(13)
C30 0.0192(16) 0.053(2) 0.077(3) -0.006(2) -0.0026(19) -0.0137(15)
C31 0.0336(19) 0.0376(19) 0.065(3) -0.0059(19) 0.024(2) -0.0117(15)
C32 0.044(2) 0.0286(17) 0.041(2) -0.0026(16) 0.0202(18) -0.0101(14)
C33 0.0297(16) 0.0255(15) 0.030(2) -0.0058(14) 0.0075(15) -0.0051(12)
C34 0.0277(15) 0.0162(13) 0.0134(15) 0.0027(11) -0.0016(12) -0.0058(11)
C35 0.0273(16) 0.0217(14) 0.0288(19) -0.0018(13) -0.0036(14) -0.0023(12)
C36 0.051(2) 0.0163(14) 0.029(2) -0.0045(14) -0.0028(16) -0.0020(13)
C37 0.059(2) 0.0260(16) 0.0191(18) -0.0018(14) -0.0044(16) -0.0199(15)
C38 0.0425(19) 0.0346(17) 0.029(2) -0.0021(15) -0.0010(15) -0.0219(14)
C39 0.0292(16) 0.0204(14) 0.0242(18) -0.0039(13) 0.0032(13) -0.0079(11)
C40 0.0133(13) 0.0220(14) 0.0167(16) 0.0020(12) -0.0019(12) -0.0010(10)
C41 0.0209(14) 0.0207(14) 0.0231(18) 0.0022(13) -0.0010(13) -0.0036(11)
C42 0.0251(15) 0.0262(15) 0.0277(19) 0.0086(14) -0.0060(14) -0.0004(12)
C43 0.0267(16) 0.0411(18) 0.0204(18) 0.0014(15) -0.0063(14) 0.0024(13)
C44 0.0282(16) 0.0335(17) 0.0263(19) -0.0071(15) -0.0116(14) 0.0013(13)
C45 0.0243(15) 0.0251(15) 0.0255(18) 0.0018(14) -0.0072(13) -0.0041(12)
C46 0.0330(17) 0.0316(16) 0.0181(17) -0.0050(14) -0.0051(14) -0.0062(13)
C47 0.0385(18) 0.0374(18) 0.027(2) 0.0011(15) -0.0121(15) -0.0101(14)
C48 0.050(2) 0.0339(18) 0.036(2) -0.0005(16) -0.0172(18) -0.0031(16)
C49 0.041(2) 0.045(2) 0.033(2) -0.0087(17) -0.0061(17) 0.0059(16)
C50 0.041(2) 0.052(2) 0.027(2) -0.0022(17) 0.0043(16) -0.0082(16)
C51 0.0394(18) 0.0336(17) 0.0261(19) -0.0033(15) -0.0026(15) -0.0079(14)
C52 0.0350(18) 0.0375(18) 0.038(2) -0.0009(16) -0.0024(16) -0.0074(14)

loop_
_atom_type_symbol
_atom_type_description
_atom_type_scat_dispersion_real
_atom_type_scat_dispersion_imag
_atom_type_scat_source
C C 0.0033 0.0016 'International Tables Vol C Tables 4.2.6.8 and 6.1.1.4'
H H 0.0000 0.0000 'International Tables Vol C Tables 4.2.6.8 and 6.1.1.4'
N N 0.0061 0.0033 'International Tables Vol C Tables 4.2.6.8 and 6.1.1.4'
P P 0.1023 0.0942 'International Tables Vol C Tables 4.2.6.8 and 6.1.1.4'
Br Br -0.2901 2.4595 'International Tables Vol C Tables 4.2.6.8 and 6.1.1.4'
Pd Pd -0.9988 1.0072 'International Tables Vol C Tables 4.2.6.8 and 6.1.1.4'

loop_
_geom_angle_atom_site_label_1
_geom_angle_atom_site_label_2
_geom_angle_atom_site_label_3
_geom_angle
C1 Pd1 P1 89.67(11)
C1 Pd1 P2 87.64(11)
P1 Pd1 P2 177.28(3)
C1 Pd1 Br1 176.79(12)
P1 Pd1 Br1 89.84(4)
P2 Pd1 Br1 92.86(4)
P1 Pd1 Br2 88.9(3)
P2 Pd1 Br2 88.4(3)
Br1 Pd1 Br2 178.6(3)
C10 P1 C16 107.70(13)
C10 P1 C22 103.01(13)
C16 P1 C22 103.75(13)
C10 P1 Pd1 112.02(9)
C16 P1 Pd1 110.63(10)
C22 P1 Pd1 118.84(9)
C34 P2 C40 106.29(13)
C34 P2 C28 104.86(13)
C40 P2 C28 104.12(13)
C34 P2 Pd1 111.05(10)
C40 P2 Pd1 112.86(9)
C28 P2 Pd1 116.79(10)
C2 C1 Pd1 175.1(3)
C1 C2 C3 176.8(3)
C4 C3 C8 118.6(3)
C4 C3 C2 122.1(3)
C8 C3 C2 119.3(3)
C5 C4 C3 121.0(3)
C5 C4 H4 119.5
C3 C4 H4 119.5
C4 C5 C6 119.9(3)
C4 C5 H5 120.0
C6 C5 H5 120.0
C7 C6 C5 120.0(3)
C7 C6 C9 120.8(3)
C5 C6 C9 119.2(3)
C8 C7 C6 119.8(3)
C8 C7 H7 120.1
C6 C7 H7 120.1
C7 C8 C3 120.6(3)
C7 C8 H8 119.7
C3 C8 H8 119.7
N1 C9 C6 179.3(4)
C11 C10 C15 118.4(3)
C11 C10 P1 118.2(2)
C15 C10 P1 123.4(2)
C12 C11 C10 120.9(3)
C12 C11 H11 119.5
C10 C11 H11 119.5
C13 C12 C11 119.7(3)
C13 C12 H12 120.2
C11 C12 H12 120.2
C14 C13 C12 120.3(3)
C14 C13 H13 119.8
C12 C13 H13 119.8
C13 C14 C15 120.2(3)
C13 C14 H14 119.9
C15 C14 H14 119.9
C14 C15 C10 120.5(3)
C14 C15 H15 119.7
C10 C15 H15 119.7
C17 C16 C21 118.6(3)
C17 C16 P1 119.5(2)
C21 C16 P1 121.9(2)
C18 C17 C16 120.7(3)
C18 C17 H17 119.7
C16 C17 H17 119.7
C19 C18 C17 120.7(3)
C19 C18 H18 119.7
C17 C18 H18 119.7
C18 C19 C20 119.4(3)
C18 C19 H19 120.3
C20 C19 H19 120.3
C21 C20 C19 120.9(3)
C21 C20 H20 119.6
C19 C20 H20 119.6
C20 C21 C16 119.7(3)
C20 C21 H21 120.1
C16 C21 H21 120.1
C27 C22 C23 119.0(3)
C27 C22 P1 120.8(2)
C23 C22 P1 120.2(2)
C24 C23 C22 120.1(3)
C24 C23 H23 120.0
C22 C23 H23 120.0
C25 C24 C23 120.6(3)
C25 C24 H24 119.7
C23 C24 H24 119.7
C24 C25 C26 119.7(3)
C24 C25 H25 120.1
C26 C25 H25 120.1
C25 C26 C27 120.2(3)
C25 C26 H26 119.9
C27 C26 H26 119.9
C26 C27 C22 120.4(3)
C26 C27 H27 119.8
C22 C27 H27 119.8
C29 C28 C33 118.9(3)
C29 C28 P2 121.7(2)
C33 C28 P2 119.2(2)
C28 C29 C30 119.8(3)
C28 C29 H29 120.1
C30 C29 H29 120.1
C31 C30 C29 120.4(3)
C31 C30 H30 119.8
C29 C30 H30 119.8
C32 C31 C30 120.3(3)
C32 C31 H31 119.8
C30 C31 H31 119.8
C31 C32 C33 120.0(4)
C31 C32 H32 120.0
C33 C32 H32 120.0
C32 C33 C28 120.5(3)
C32 C33 H33 119.7
C28 C33 H33 119.7
C39 C34 C35 118.7(3)
C39 C34 P2 118.9(2)
C35 C34 P2 122.4(2)
C36 C35 C34 120.0(3)
C36 C35 H35 120.0
C34 C35 H35 120.0
C37 C36 C35 120.4(3)
C37 C36 H36 119.8
C35 C36 H36 119.8
C36 C37 C38 120.4(3)
C36 C37 H37 119.8
C38 C37 H37 119.8
C37 C38 C39 119.5(3)
C37 C38 H38 120.2
C39 C38 H38 120.2
C34 C39 C38 120.9(3)
C34 C39 H39 119.5
C38 C39 H39 119.5
C45 C40 C41 118.5(3)
C45 C40 P2 118.2(2)
C41 C40 P2 123.4(2)
C42 C41 C40 120.3(3)
C42 C41 H41 119.9
C40 C41 H41 119.9
C43 C42 C41 120.1(3)
C43 C42 H42 119.9
C41 C42 H42 119.9
C42 C43 C44 119.9(3)
C42 C43 H43 120.0
C44 C43 H43 120.0
C45 C44 C43 119.8(3)
C45 C44 H44 120.1
C43 C44 H44 120.1
C44 C45 C40 121.3(3)
C44 C45 H45 119.3
C40 C45 H45 119.3
C51 C46 C47 118.6(3)
C51 C46 C52 120.7(3)
C47 C46 C52 120.7(3)
C48 C47 C46 120.8(3)
C48 C47 H47 119.6
C46 C47 H47 119.6
C49 C48 C47 120.2(3)
C49 C48 H48 119.9
C47 C48 H48 119.9
C48 C49 C50 119.4(3)
C48 C49 H49 120.3
C50 C49 H49 120.3
C49 C50 C51 120.7(3)
C49 C50 H50 119.7
C51 C50 H50 119.7
C50 C51 C46 120.3(3)
C50 C51 H51 119.8
C46 C51 H51 119.8
C46 C52 H52A 109.5
C46 C52 H52B 109.5
H52A C52 H52B 109.5
C46 C52 H52C 109.5
H52A C52 H52C 109.5
H52B C52 H52C 109.5

loop_
_geom_bond_atom_site_label_1
_geom_bond_atom_site_label_2
_geom_bond_distance
Pd1 C1 1.934(4)
Pd1 P1 2.3282(15)
Pd1 P2 2.3373(16)
Pd1 Br1 2.4558(11)
Pd1 Br2 2.516(12)
P1 C10 1.813(3)
P1 C16 1.814(3)
P1 C22 1.828(3)
P2 C34 1.809(3)
P2 C40 1.817(3)
P2 C28 1.829(3)
N1 C9 1.143(4)
C1 C2 1.259(6)
C2 C3 1.408(5)
C3 C4 1.385(4)
C3 C8 1.403(4)
C4 C5 1.381(4)
C4 H4 0.9500
C5 C6 1.389(4)
C5 H5 0.9500
C6 C7 1.387(4)
C6 C9 1.443(4)
C7 C8 1.384(4)
C7 H7 0.9500
C8 H8 0.9500
C10 C11 1.391(4)
C10 C15 1.396(4)
C11 C12 1.383(4)
C11 H11 0.9500
C12 C13 1.380(4)
C12 H12 0.9500
C13 C14 1.375(4)
C13 H13 0.9500
C14 C15 1.380(4)
C14 H14 0.9500
C15 H15 0.9500
C16 C17 1.392(4)
C16 C21 1.405(4)
C17 C18 1.378(4)
C17 H17 0.9500
C18 C19 1.374(4)
C18 H18 0.9500
C19 C20 1.385(4)
C19 H19 0.9500
C20 C21 1.382(4)
C20 H20 0.9500
C21 H21 0.9500
C22 C27 1.391(4)
C22 C23 1.391(4)
C23 C24 1.390(4)
C23 H23 0.9500
C24 C25 1.374(4)
C24 H24 0.9500
C25 C26 1.381(5)
C25 H25 0.9500
C26 C27 1.389(4)
C26 H26 0.9500
C27 H27 0.9500
C28 C29 1.383(4)
C28 C33 1.400(4)
C29 C30 1.396(4)
C29 H29 0.9500
C30 C31 1.371(5)
C30 H30 0.9500
C31 C32 1.370(5)
C31 H31 0.9500
C32 C33 1.380(4)
C32 H32 0.9500
C33 H33 0.9500
C34 C39 1.383(4)
C34 C35 1.407(4)
C35 C36 1.381(4)
C35 H35 0.9500
C36 C37 1.375(4)
C36 H36 0.9500
C37 C38 1.379(4)
C37 H37 0.9500
C38 C39 1.392(4)
C38 H38 0.9500
C39 H39 0.9500
C40 C45 1.385(4)
C40 C41 1.396(4)
C41 C42 1.383(4)
C41 H41 0.9500
C42 C43 1.377(4)
C42 H42 0.9500
C43 C44 1.385(4)
C43 H43 0.9500
C44 C45 1.369(4)
C44 H44 0.9500
C45 H45 0.9500
C46 C51 1.385(4)
C46 C47 1.390(4)
C46 C52 1.507(4)
C47 C48 1.380(4)
C47 H47 0.9500
C48 C49 1.377(5)
C48 H48 0.9500
C49 C50 1.377(5)
C49 H49 0.9500
C50 C51 1.382(4)
C50 H50 0.9500
C51 H51 0.9500
C52 H52A 0.9800
C52 H52B 0.9800
C52 H52C 0.9800

loop_
_geom_torsion_atom_site_label_1
_geom_torsion_atom_site_label_2
_geom_torsion_atom_site_label_3
_geom_torsion_atom_site_label_4
_geom_torsion
C8 C3 C4 C5 1.1(4)
C2 C3 C4 C5 -178.6(3)
C3 C4 C5 C6 -0.9(5)
C4 C5 C6 C7 0.0(4)
C4 C5 C6 C9 -179.8(3)
C5 C6 C7 C8 0.8(4)
C9 C6 C7 C8 -179.4(3)
C6 C7 C8 C3 -0.6(4)
C4 C3 C8 C7 -0.3(4)
C2 C3 C8 C7 179.3(3)
C16 P1 C10 C11 165.7(2)
C22 P1 C10 C11 -85.0(2)
Pd1 P1 C10 C11 43.8(2)
C16 P1 C10 C15 -17.0(3)
C22 P1 C10 C15 92.3(2)
Pd1 P1 C10 C15 -138.8(2)
C15 C10 C11 C12 -1.4(4)
P1 C10 C11 C12 176.0(2)
C10 C11 C12 C13 1.6(4)
C11 C12 C13 C14 -0.1(4)
C12 C13 C14 C15 -1.5(4)
C13 C14 C15 C10 1.7(4)
C11 C10 C15 C14 -0.2(4)
P1 C10 C15 C14 -177.5(2)
C10 P1 C16 C17 -110.8(2)
C22 P1 C16 C17 140.5(2)
Pd1 P1 C16 C17 12.0(3)
C10 P1 C16 C21 68.1(3)
C22 P1 C16 C21 -40.7(3)
Pd1 P1 C16 C21 -169.2(2)
C21 C16 C17 C18 -0.7(4)
P1 C16 C17 C18 178.2(2)
C16 C17 C18 C19 -0.2(5)
C17 C18 C19 C20 1.0(5)
C18 C19 C20 C21 -0.9(5)
C19 C20 C21 C16 0.0(5)
C17 C16 C21 C20 0.8(4)
P1 C16 C21 C20 -178.1(2)
C10 P1 C22 C27 27.7(3)
C16 P1 C22 C27 139.9(2)
Pd1 P1 C22 C27 -96.8(2)
C10 P1 C22 C23 -153.2(2)
C16 P1 C22 C23 -41.0(2)
Pd1 P1 C22 C23 82.3(2)
C27 C22 C23 C24 -1.3(4)
P1 C22 C23 C24 179.5(2)
C22 C23 C24 C25 0.7(4)
C23 C24 C25 C26 1.2(5)
C24 C25 C26 C27 -2.5(5)
C25 C26 C27 C22 1.9(5)
C23 C22 C27 C26 0.1(4)
P1 C22 C27 C26 179.2(2)
C34 P2 C28 C29 -134.4(2)
C40 P2 C28 C29 -22.9(3)
Pd1 P2 C28 C29 102.2(2)
C34 P2 C28 C33 50.3(2)
C40 P2 C28 C33 161.8(2)
Pd1 P2 C28 C33 -73.0(2)
C33 C28 C29 C30 0.2(4)
P2 C28 C29 C30 -175.1(2)
C28 C29 C30 C31 -0.8(5)
C29 C30 C31 C32 0.8(5)
C30 C31 C32 C33 -0.4(5)
C31 C32 C33 C28 -0.2(5)
C29 C28 C33 C32 0.3(4)
P2 C28 C33 C32 175.7(2)
C40 P2 C34 C39 102.0(2)
C28 P2 C34 C39 -148.1(2)
Pd1 P2 C34 C39 -21.1(2)
C40 P2 C34 C35 -78.2(3)
C28 P2 C34 C35 31.7(3)
Pd1 P2 C34 C35 158.7(2)
C39 C34 C35 C36 0.1(4)
P2 C34 C35 C36 -179.7(2)
C34 C35 C36 C37 0.7(5)
C35 C36 C37 C38 -0.7(5)
C36 C37 C38 C39 -0.1(5)
C35 C34 C39 C38 -0.8(4)
P2 C34 C39 C38 178.9(2)
C37 C38 C39 C34 0.9(5)
C34 P2 C40 C45 -163.9(2)
C28 P2 C40 C45 85.6(2)
Pd1 P2 C40 C45 -42.0(2)
C34 P2 C40 C41 16.6(2)
C28 P2 C40 C41 -93.9(2)
Pd1 P2 C40 C41 138.5(2)
C45 C40 C41 C42 0.7(4)
P2 C40 C41 C42 -179.8(2)
C40 C41 C42 C43 -1.7(4)
C41 C42 C43 C44 1.2(4)
C42 C43 C44 C45 0.3(4)
C43 C44 C45 C40 -1.2(4)
C41 C40 C45 C44 0.8(4)
P2 C40 C45 C44 -178.8(2)
C51 C46 C47 C48 -0.2(5)
C52 C46 C47 C48 179.5(3)
C46 C47 C48 C49 -0.4(5)
C47 C48 C49 C50 0.7(5)
C48 C49 C50 C51 -0.5(5)
C49 C50 C51 C46 -0.1(5)
C47 C46 C51 C50 0.4(5)
C52 C46 C51 C50 -179.3(3)
